data_7156802
loop_
_publ_author_name
'Liu, Caiyan'
'Shen, Yongli'
'Yuan, Kedong'

_publ_section_title
;
 Non-directed copper-catalyzed regioselective C-H sulfonylation of
 phenothiazines.
;
_journal_issue 20
_journal_name_full 'Organic &amp; biomolecular chemistry'
_journal_page_first 5009
_journal_page_last 5013
_journal_paper_doi 10.1039/c9ob00705a
_journal_volume 17
_journal_year 2019
_chemical_formula_moiety '0.4(C25 H22 N2 O2 S2)'
_chemical_formula_sum 'C11 H10 Cl0 N O S0.1'
_chemical_formula_weight 175.41
_space_group_crystal_system monoclinic
_space_group_IT_number 14
_space_group_name_Hall '-P 2ybc'
_space_group_name_H-M_alt 'P 1 21/c 1'
_symmetry_space_group_name_Hall '-P 2ybc'
_symmetry_space_group_name_H-M 'P 1 21/c 1'
_atom_sites_solution_hydrogens geom
_atom_sites_solution_primary dual
_audit_creation_date 2017-06-02
_audit_creation_method
;
Olex2 1.2
(compiled 2017.03.28 svn.r3405 for OlexSys, GUI svn.r5337)
;
_audit_update_record
;
2018-07-16 deposited with the CCDC.    2019-04-23 downloaded from the CCDC.
;
_cell_angle_alpha 90
_cell_angle_beta 100.832(2)
_cell_angle_gamma 90
_cell_formula_units_Z 10
_cell_length_a 12.5619(2)
_cell_length_b 19.6420(4)
_cell_length_c 9.1574(2)
_cell_measurement_reflns_used 6065
_cell_measurement_temperature 299.83(10)
_cell_measurement_theta_max 78.5110
_cell_measurement_theta_min 3.5500
_cell_volume 2219.25(8)
_computing_cell_refinement 'CrysAlisPro 1.171.39.23a (Rigaku OD, 2015)'
_computing_data_collection 'CrysAlisPro 1.171.39.23a (Rigaku OD, 2015)'
_computing_data_reduction 'CrysAlisPro 1.171.39.23a (Rigaku OD, 2015)'
_computing_molecular_graphics 'Olex2 (Dolomanov et al., 2009)'
_computing_publication_material 'Olex2 (Dolomanov et al., 2009)'
_computing_structure_refinement 'ShelXL (Sheldrick, 2015)'
_computing_structure_solution 'ShelXT (Sheldrick, 2015)'
_diffrn_ambient_environment air
_diffrn_ambient_temperature 299.83(10)
_diffrn_detector 'CCD plate'
_diffrn_measured_fraction_theta_full 0.967
_diffrn_measured_fraction_theta_max 0.948
_diffrn_measurement_details
;
List of Runs (angles in degrees, time in seconds):

  # Type    Start    End  Width  t~exp~   \w     \q     \k     \f   Frames
#--------------------------------------------------------------------------
  1  \w     37.00  75.00   0.50    0.50    --    0.00  19.00-150.00   76
  2  \w    -87.00  17.00   0.50    0.50    --    0.00 -38.00  90.00  208
  3  \w    -36.00 -10.00   0.50    0.50    --    0.00 -38.00 -60.00   52
  4  \w    -80.00 -40.00   0.50    0.50    --    0.00 -38.00 -60.00   80
  5  \w     90.00 185.00   0.50    3.00    --  106.20  30.00 -60.00  190
  6  \w     83.00 109.00   0.50    3.00    --  106.20 -61.00   0.00   52
  7  \w     92.00 180.00   0.50    3.00    --  106.20  30.00-120.00  176
  8  \w    161.00 194.00   0.50    3.00    --  106.20  30.00 -30.00   66
  9  \w     90.00 141.00   0.50    3.00    --  106.20  30.00 -30.00  102
 10  \w     36.00 107.00   0.50    3.00    --  106.20 -45.00  30.00  142
 11  \w    109.00 158.00   0.50    3.00    --  106.20  45.00  30.00   98
 12  \w     17.00 123.00   0.50    3.00    --  106.20 -61.00  30.00  212
 13  \w     90.00 188.00   0.50    3.00    --  106.20  30.00 -90.00  196
;
_diffrn_measurement_device 'four-circle diffractometer'
_diffrn_measurement_device_type 'XtaLAB AFC12 (RINC): Kappa dual home/near'
_diffrn_measurement_method '\w scans'
_diffrn_orient_matrix_type 'CrysAlisPro convention (1999,Acta A55,543-557)'
_diffrn_orient_matrix_UB_11 -0.0991706000
_diffrn_orient_matrix_UB_12 0.0061399000
_diffrn_orient_matrix_UB_13 -0.1268491000
_diffrn_orient_matrix_UB_21 0.0475282000
_diffrn_orient_matrix_UB_22 0.0656806000
_diffrn_orient_matrix_UB_23 -0.0539243000
_diffrn_orient_matrix_UB_31 0.0590801000
_diffrn_orient_matrix_UB_32 -0.0424519000
_diffrn_orient_matrix_UB_33 -0.1016695000
_diffrn_radiation_monochromator graphite
_diffrn_radiation_probe x-ray
_diffrn_radiation_type CuK\a
_diffrn_radiation_wavelength 1.54184
_diffrn_reflns_av_R_equivalents 0.0383
_diffrn_reflns_av_unetI/netI 0.0397
_diffrn_reflns_Laue_measured_fraction_full 0.967
_diffrn_reflns_Laue_measured_fraction_max 0.948
_diffrn_reflns_limit_h_max 15
_diffrn_reflns_limit_h_min -13
_diffrn_reflns_limit_k_max 24
_diffrn_reflns_limit_k_min -19
_diffrn_reflns_limit_l_max 10
_diffrn_reflns_limit_l_min -11
_diffrn_reflns_number 13319
_diffrn_reflns_point_group_measured_fraction_full 0.967
_diffrn_reflns_point_group_measured_fraction_max 0.948
_diffrn_reflns_theta_full 67.684
_diffrn_reflns_theta_max 79.371
_diffrn_reflns_theta_min 3.582
_diffrn_source 'fine-focus sealed X-ray tube'
_diffrn_source_type 'Enhance (Cu) X-ray Source'
_exptl_absorpt_coefficient_mu 0.887
_exptl_absorpt_correction_T_max 1.00000
_exptl_absorpt_correction_T_min 0.66728
_exptl_absorpt_correction_type multi-scan
_exptl_absorpt_process_details
;
CrysAlisPro 1.171.39.23a (Rigaku Oxford Diffraction, 2015)
Empirical absorption correction using spherical harmonics,
 implemented in SCALE3 ABSPACK scaling algorithm.
;
_exptl_crystal_density_diffrn 1.312
_exptl_crystal_F_000 926
_refine_diff_density_max 0.597
_refine_diff_density_min -0.629
_refine_diff_density_rms 0.049
_refine_ls_extinction_method none
_refine_ls_goodness_of_fit_ref 1.082
_refine_ls_hydrogen_treatment constr
_refine_ls_matrix_type full
_refine_ls_number_parameters 281
_refine_ls_number_reflns 4561
_refine_ls_number_restraints 0
_refine_ls_restrained_S_all 1.082
_refine_ls_R_factor_all 0.0599
_refine_ls_R_factor_gt 0.0536
_refine_ls_shift/su_max 0.001
_refine_ls_shift/su_mean 0.000
_refine_ls_structure_factor_coef Fsqd
_refine_ls_weighting_details 'w=1/[\s^2^(Fo^2^)+(0.0806P)^2^+0.7492P] where P=(Fo^2^+2Fc^2^)/3'
_refine_ls_weighting_scheme calc
_refine_ls_wR_factor_gt 0.1551
_refine_ls_wR_factor_ref 0.1608
_reflns_Friedel_coverage 0.000
_reflns_number_gt 3863
_reflns_number_total 4561
_reflns_threshold_expression 'I > 2\s(I)'
_cod_data_source_file c9ob00705a2.cif
_cod_data_source_block 15501
_cod_depositor_comments 'Adding full bibliography for 7156801--7156802.cif.'
_cod_original_formula_sum 'C11 H10 Cl0 N O S0.10'
_cod_database_code 7156802
_shelx_shelxl_version_number 2016/6
_shelx_space_group_comment
;
The symmetry employed for this shelxl refinement is uniquely defined
by the following loop, which should always be used as a source of
symmetry information in preference to the above space-group names.
They are only intended as comments.
;
_reflns_odcompleteness_completeness 96.12
_reflns_odcompleteness_iscentric 1
_reflns_odcompleteness_theta 74.33
_olex2_refinement_description
;
1. Fixed Uiso
 At 1.2 times of:
  All C(H) groups, All C(H,H) groups
 At 1.5 times of:
  All C(H,H,H) groups
2.a Secondary CH2 refined with riding coordinates:
 C22(H22A,H22B), C24(H24A,H24B), C23(H23A,H23B)
2.b Aromatic/amide H refined with riding coordinates:
 C4(H4), C5(H5), C2(H2), C19(H19), C15(H15), C8(H8), C14(H14), C20(H20),
 C18(H18), C11(H11), C16(H16), C9(H9), C3(H3)
2.c Idealised Me refined as rotating group:
 C25(H25A,H25B,H25C)
;
_olex2_submission_special_instructions 'No special instructions were received'
_oxdiff_exptl_absorpt_empirical_details
;
Empirical correction (ABSPACK) includes:
- Absorption correction using spherical harmonics
- Frame scaling
;
_oxdiff_exptl_absorpt_empirical_full_max 2.873
_oxdiff_exptl_absorpt_empirical_full_min 0.595

loop_
_space_group_symop_operation_xyz
'x, y, z'
'-x, y+1/2, -z+1/2'
'-x, -y, -z'
'x, -y-1/2, z-1/2'

loop_
_atom_site_label
_atom_site_type_symbol
_atom_site_fract_x
_atom_site_fract_y
_atom_site_fract_z
_atom_site_U_iso_or_equiv
_atom_site_adp_type
_atom_site_occupancy
_atom_site_site_symmetry_order
_atom_site_calc_flag
_atom_site_refinement_flags_posn
S2 S 0.51443(5) 0.68029(3) 0.20418(7) 0.05251(18) Uani 1 1 d .
S1 S 0.10544(5) 0.57428(3) 0.12692(8) 0.0636(2) Uani 1 1 d .
O2 O 0.56018(15) 0.74651(9) 0.2435(3) 0.0709(5) Uani 1 1 d .
O1 O 0.51134(15) 0.65672(10) 0.0557(2) 0.0647(4) Uani 1 1 d .
N2 N 0.49252(17) 0.52617(10) 0.2067(3) 0.0618(5) Uani 1 1 d .
N1 N 0.07421(19) 0.67490(12) 0.3557(3) 0.0673(6) Uani 1 1 d .
C4 C -0.2013(3) 0.6938(2) 0.1281(6) 0.0969(13) Uani 1 1 d .
H4 H -0.265534 0.716916 0.131101 0.116 Uiso 1 1 calc R
C5 C -0.1133(2) 0.70298(16) 0.2412(4) 0.0797(9) Uani 1 1 d .
H5 H -0.118098 0.733219 0.317866 0.096 Uiso 1 1 calc R
C2 C -0.1007(2) 0.61657(17) 0.0065(4) 0.0787(8) Uani 1 1 d .
H2 H -0.095644 0.588630 -0.073960 0.094 Uiso 1 1 calc R
C25 C 0.1289(7) 0.5348(5) 0.7225(8) 0.214(4) Uani 1 1 d .
H25A H 0.128496 0.489082 0.685213 0.322 Uiso 1 1 calc GR
H25B H 0.088821 0.536423 0.802022 0.322 Uiso 1 1 calc GR
H25C H 0.202226 0.548890 0.758829 0.322 Uiso 1 1 calc GR
C19 C 0.5365(3) 0.41327(14) 0.3038(5) 0.0912(12) Uani 1 1 d .
H19 H 0.524615 0.366666 0.292751 0.109 Uiso 1 1 calc R
C17 C 0.6275(2) 0.50814(14) 0.4332(3) 0.0653(7) Uani 1 1 d .
C15 C 0.7191(3) 0.6059(2) 0.5574(4) 0.0870(9) Uani 1 1 d .
H15 H 0.769831 0.624387 0.634226 0.104 Uiso 1 1 calc R
C12 C 0.20205(18) 0.63518(11) 0.2069(3) 0.0504(5) Uani 1 1 d .
C8 C 0.2567(2) 0.72324(13) 0.3875(3) 0.0632(6) Uani 1 1 d .
H8 H 0.240857 0.753240 0.459019 0.076 Uiso 1 1 calc R
C10 C 0.38216(19) 0.68035(11) 0.2425(3) 0.0507(5) Uani 1 1 d .
C14 C 0.6597(2) 0.64849(16) 0.4497(3) 0.0697(7) Uani 1 1 d .
H14 H 0.670379 0.695317 0.456327 0.084 Uiso 1 1 calc R
C21 C 0.56685(18) 0.55036(11) 0.3220(3) 0.0507(5) Uani 1 1 d .
C20 C 0.4800(3) 0.45949(14) 0.1984(4) 0.0782(8) Uani 1 1 d .
H20 H 0.430974 0.441814 0.118541 0.094 Uiso 1 1 calc R
C13 C 0.58590(17) 0.62207(11) 0.3347(3) 0.0504(5) Uani 1 1 d .
C18 C 0.6077(3) 0.43769(16) 0.4198(5) 0.0844(10) Uani 1 1 d .
H18 H 0.643890 0.408024 0.491480 0.101 Uiso 1 1 calc R
C11 C 0.30334(18) 0.63636(11) 0.1679(2) 0.0499(5) Uani 1 1 d .
H11 H 0.318527 0.608151 0.092855 0.060 Uiso 1 1 calc R
C16 C 0.7029(3) 0.5377(2) 0.5499(4) 0.0848(10) Uani 1 1 d .
H16 H 0.742064 0.509809 0.622919 0.102 Uiso 1 1 calc R
C9 C 0.3583(2) 0.72401(12) 0.3516(3) 0.0587(6) Uani 1 1 d .
H9 H 0.410895 0.753712 0.400167 0.070 Uiso 1 1 calc R
C22 C 0.0600(3) 0.69729(19) 0.5047(4) 0.0848(9) Uani 1 1 d .
H22A H 0.107035 0.736033 0.534123 0.102 Uiso 1 1 calc R
H22B H -0.014135 0.712602 0.498242 0.102 Uiso 1 1 calc R
C7 C 0.1771(2) 0.67815(11) 0.3183(3) 0.0542(5) Uani 1 1 d .
C24 C 0.0809(6) 0.5783(3) 0.6084(6) 0.143(2) Uani 1 1 d .
H24A H 0.111733 0.565839 0.522599 0.172 Uiso 1 1 calc R
H24B H 0.005179 0.565188 0.584942 0.172 Uiso 1 1 calc R
C1 C -0.0127(2) 0.62368(13) 0.1224(3) 0.0612(6) Uani 1 1 d .
C23 C 0.0814(11) 0.6492(3) 0.6119(7) 0.288(7) Uani 1 1 d .
H23A H 0.033099 0.660471 0.679486 0.345 Uiso 1 1 calc R
H23B H 0.153542 0.660621 0.664876 0.345 Uiso 1 1 calc R
C6 C -0.0171(2) 0.66739(13) 0.2421(3) 0.0613(6) Uani 1 1 d .
C3 C -0.1958(2) 0.6513(2) 0.0111(5) 0.0957(12) Uani 1 1 d .
H3 H -0.255769 0.645736 -0.064734 0.115 Uiso 1 1 calc R

loop_
_atom_site_aniso_label
_atom_site_aniso_U_11
_atom_site_aniso_U_22
_atom_site_aniso_U_33
_atom_site_aniso_U_23
_atom_site_aniso_U_13
_atom_site_aniso_U_12
S2 0.0577(3) 0.0422(3) 0.0577(3) 0.0065(2) 0.0108(2) 0.0043(2)
S1 0.0624(4) 0.0542(3) 0.0724(4) -0.0139(3) 0.0085(3) 0.0013(2)
O2 0.0738(11) 0.0433(9) 0.0971(16) 0.0046(9) 0.0203(10) -0.0035(7)
O1 0.0744(11) 0.0687(11) 0.0527(10) 0.0088(8) 0.0163(8) 0.0148(8)
N2 0.0672(12) 0.0457(10) 0.0728(15) -0.0063(9) 0.0137(10) -0.0012(8)
N1 0.0699(13) 0.0707(14) 0.0661(15) -0.0102(10) 0.0255(11) 0.0082(10)
C4 0.0577(17) 0.093(2) 0.146(4) 0.044(2) 0.034(2) 0.0134(15)
C5 0.0663(16) 0.0691(17) 0.113(3) 0.0181(16) 0.0395(17) 0.0104(13)
C2 0.0605(15) 0.082(2) 0.090(2) 0.0122(16) 0.0034(14) -0.0138(13)
C25 0.278(10) 0.276(11) 0.115(5) 0.034(6) 0.104(6) 0.037(8)
C19 0.111(3) 0.0401(13) 0.138(4) 0.0077(16) 0.062(3) 0.0083(15)
C17 0.0662(14) 0.0627(14) 0.0719(17) 0.0183(12) 0.0250(13) 0.0193(11)
C15 0.0761(18) 0.109(3) 0.067(2) 0.0003(17) -0.0110(14) 0.0038(17)
C12 0.0563(12) 0.0456(11) 0.0478(12) -0.0025(9) 0.0060(9) 0.0081(9)
C8 0.0728(15) 0.0545(13) 0.0622(16) -0.0162(11) 0.0124(12) 0.0097(11)
C10 0.0575(12) 0.0425(10) 0.0503(12) 0.0028(8) 0.0059(9) 0.0084(8)
C14 0.0700(15) 0.0688(16) 0.0653(17) -0.0040(13) -0.0005(12) -0.0073(12)
C21 0.0531(11) 0.0440(10) 0.0567(13) 0.0056(9) 0.0148(10) 0.0072(8)
C20 0.0888(19) 0.0491(14) 0.101(2) -0.0151(14) 0.0299(17) -0.0061(13)
C13 0.0509(11) 0.0469(11) 0.0524(13) 0.0013(9) 0.0078(9) 0.0016(8)
C18 0.097(2) 0.0594(16) 0.107(3) 0.0307(17) 0.045(2) 0.0270(16)
C11 0.0587(12) 0.0452(11) 0.0449(11) -0.0035(8) 0.0077(9) 0.0090(9)
C16 0.0740(18) 0.109(3) 0.0674(19) 0.0271(17) 0.0035(14) 0.0269(17)
C9 0.0663(14) 0.0475(12) 0.0590(15) -0.0092(10) 0.0035(11) 0.0021(10)
C22 0.096(2) 0.087(2) 0.082(2) -0.0197(17) 0.0445(18) 0.0067(17)
C7 0.0600(13) 0.0502(12) 0.0528(13) -0.0033(9) 0.0117(10) 0.0113(9)
C24 0.239(7) 0.106(3) 0.092(4) 0.010(3) 0.052(4) 0.003(4)
C1 0.0548(12) 0.0562(13) 0.0727(17) 0.0089(11) 0.0121(11) -0.0043(10)
C23 0.71(2) 0.092(4) 0.111(5) -0.016(3) 0.201(9) -0.007(7)
C6 0.0575(13) 0.0534(13) 0.0770(17) 0.0094(11) 0.0227(12) 0.0030(10)
C3 0.0511(15) 0.107(3) 0.124(3) 0.037(2) 0.0039(17) -0.0095(16)

loop_
_atom_type_symbol
_atom_type_description
_atom_type_scat_dispersion_real
_atom_type_scat_dispersion_imag
_atom_type_scat_source
C C 0.0181 0.0091 'International Tables Vol C Tables 4.2.6.8 and 6.1.1.4'
H H 0.0000 0.0000 'International Tables Vol C Tables 4.2.6.8 and 6.1.1.4'
N N 0.0311 0.0180 'International Tables Vol C Tables 4.2.6.8 and 6.1.1.4'
O O 0.0492 0.0322 'International Tables Vol C Tables 4.2.6.8 and 6.1.1.4'
Cl Cl 0.3639 0.7018 'International Tables Vol C Tables 4.2.6.8 and 6.1.1.4'
S S 0.3331 0.5567 'International Tables Vol C Tables 4.2.6.8 and 6.1.1.4'

loop_
_geom_angle_atom_site_label_1
_geom_angle_atom_site_label_2
_geom_angle_atom_site_label_3
_geom_angle
O2 S2 C10 107.25(11)
O2 S2 C13 106.65(12)
O1 S2 O2 117.94(12)
O1 S2 C10 109.37(11)
O1 S2 C13 110.62(11)
C10 S2 C13 104.08(10)
C12 S1 C1 98.45(11)
C20 N2 C21 116.7(2)
C7 N1 C22 119.4(2)
C7 N1 C6 119.1(2)
C6 N1 C22 119.5(2)
C5 C4 H4 119.5
C3 C4 H4 119.5
C3 C4 C5 121.1(3)
C4 C5 H5 119.6
C4 C5 C6 120.7(4)
C6 C5 H5 119.6
C1 C2 H2 120.2
C3 C2 H2 120.2
C3 C2 C1 119.7(4)
H25A C25 H25B 109.5
H25A C25 H25C 109.5
H25B C25 H25C 109.5
C24 C25 H25A 109.5
C24 C25 H25B 109.5
C24 C25 H25C 109.5
C20 C19 H19 120.5
C18 C19 H19 120.5
C18 C19 C20 119.0(3)
C18 C17 C21 116.7(3)
C18 C17 C16 123.5(3)
C16 C17 C21 119.8(3)
C14 C15 H15 120.0
C16 C15 H15 120.0
C16 C15 C14 120.1(3)
C11 C12 S1 119.91(16)
C11 C12 C7 121.2(2)
C7 C12 S1 118.66(18)
C9 C8 H8 119.5
C9 C8 C7 121.0(2)
C7 C8 H8 119.5
C11 C10 S2 120.79(18)
C9 C10 S2 118.84(19)
C9 C10 C11 120.4(2)
C15 C14 H14 119.6
C13 C14 C15 120.7(3)
C13 C14 H14 119.6
N2 C21 C17 123.5(2)
N2 C21 C13 119.2(2)
C17 C21 C13 117.3(2)
N2 C20 C19 123.9(3)
N2 C20 H20 118.0
C19 C20 H20 118.0
C14 C13 S2 117.30(19)
C14 C13 C21 121.0(2)
C21 C13 S2 121.69(18)
C19 C18 C17 120.1(3)
C19 C18 H18 120.0
C17 C18 H18 120.0
C12 C11 C10 119.1(2)
C12 C11 H11 120.4
C10 C11 H11 120.4
C17 C16 H16 119.4
C15 C16 C17 121.1(3)
C15 C16 H16 119.4
C8 C9 C10 120.0(2)
C8 C9 H9 120.0
C10 C9 H9 120.0
N1 C22 H22A 108.5
N1 C22 H22B 108.5
H22A C22 H22B 107.5
C23 C22 N1 114.9(3)
C23 C22 H22A 108.5
C23 C22 H22B 108.5
N1 C7 C12 119.5(2)
C8 C7 N1 122.3(2)
C8 C7 C12 118.2(2)
C25 C24 H24A 105.7
C25 C24 H24B 105.7
H24A C24 H24B 106.1
C23 C24 C25 126.5(7)
C23 C24 H24A 105.7
C23 C24 H24B 105.7
C2 C1 S1 120.5(2)
C2 C1 C6 121.2(3)
C6 C1 S1 118.3(2)
C22 C23 C24 133.0(6)
C22 C23 H23A 104.0
C22 C23 H23B 104.0
C24 C23 H23A 104.0
C24 C23 H23B 104.0
H23A C23 H23B 105.5
C5 C6 N1 122.5(3)
C5 C6 C1 117.6(3)
C1 C6 N1 119.8(2)
C4 C3 C2 119.7(3)
C4 C3 H3 120.2
C2 C3 H3 120.2

loop_
_geom_bond_atom_site_label_1
_geom_bond_atom_site_label_2
_geom_bond_distance
S2 O2 1.4402(18)
S2 O1 1.4299(19)
S2 C10 1.762(2)
S2 C13 1.772(2)
S1 C12 1.762(2)
S1 C1 1.767(3)
N2 C21 1.358(3)
N2 C20 1.320(3)
N1 C22 1.476(4)
N1 C7 1.399(3)
N1 C6 1.404(4)
C4 H4 0.9300
C4 C5 1.377(6)
C4 C3 1.371(6)
C5 H5 0.9300
C5 C6 1.395(4)
C2 H2 0.9300
C2 C1 1.388(4)
C2 C3 1.384(5)
C25 H25A 0.9600
C25 H25B 0.9600
C25 H25C 0.9600
C25 C24 1.396(9)
C19 H19 0.9300
C19 C20 1.415(5)
C19 C18 1.342(5)
C17 C21 1.419(3)
C17 C18 1.407(4)
C17 C16 1.412(5)
C15 H15 0.9300
C15 C14 1.397(4)
C15 C16 1.355(5)
C12 C11 1.385(3)
C12 C7 1.404(3)
C8 H8 0.9300
C8 C9 1.376(4)
C8 C7 1.396(4)
C10 C11 1.393(3)
C10 C9 1.391(3)
C14 H14 0.9300
C14 C13 1.367(3)
C21 C13 1.430(3)
C20 H20 0.9300
C18 H18 0.9300
C11 H11 0.9300
C16 H16 0.9300
C9 H9 0.9300
C22 H22A 0.9700
C22 H22B 0.9700
C22 C23 1.352(7)
C24 H24A 0.9700
C24 H24B 0.9700
C24 C23 1.394(8)
C1 C6 1.402(4)
C23 H23A 0.9700
C23 H23B 0.9700
C3 H3 0.9300
